data_1551470
loop_
_publ_author_name
'Li, Chengming'
'Zhu, Lei'
'Liang, Wenbo'
'Su, Rongchuan'
'Yin, Jiangliang'
'Hu, Yanmei'
'Lan, Yu'
'Wu, Di'
'You, Jingsong'

_publ_section_title
;
 Unusual [4+2] Fusion Strategy to Forge meso-N/O-Heteroarene-Fused
 (Quinoidal) Porphyrins with Intense Near-Infrared Q-Bands
;
_journal_name_full 'Chemical Science'
_journal_paper_doi 10.1039/C9SC01596E
_journal_year 2019
_chemical_formula_moiety 'C70 H46 N8 Zn, C H Cl3'
_chemical_formula_sum 'C71 H47 Cl3 N8 Zn'
_chemical_formula_weight 1183.88
_space_group_crystal_system triclinic
_space_group_IT_number 2
_space_group_name_Hall '-P 1'
_space_group_name_H-M_alt 'P -1'
_symmetry_space_group_name_Hall '-P 1'
_symmetry_space_group_name_H-M 'P -1'
_atom_sites_solution_hydrogens geom
_atom_sites_solution_primary direct
_audit_creation_date 2017-07-12
_audit_creation_method
;
Olex2 1.2
(compiled 2017.03.28 svn.r3405 for OlexSys, GUI svn.r5337)
;
_audit_update_record
;
2018-06-29 deposited with the CCDC.    2019-06-17 downloaded from the CCDC.
;
_cell_angle_alpha 67.268(3)
_cell_angle_beta 82.291(3)
_cell_angle_gamma 82.584(3)
_cell_formula_units_Z 2
_cell_length_a 10.1189(3)
_cell_length_b 16.2647(5)
_cell_length_c 19.3022(6)
_cell_measurement_reflns_used 13039
_cell_measurement_temperature 150
_cell_measurement_theta_max 72.5090
_cell_measurement_theta_min 4.4530
_cell_volume 2893.14(17)
_computing_cell_refinement
;
CrysAlisPro, Agilent Technologies,
Version 1.171.37.35 (release 13-08-2014 CrysAlis171 .NET)
(compiled Aug 13 2014,18:06:01)
;
_computing_data_collection
;
CrysAlisPro, Agilent Technologies,
Version 1.171.37.35 (release 13-08-2014 CrysAlis171 .NET)
(compiled Aug 13 2014,18:06:01)
;
_computing_data_reduction
;
CrysAlisPro, Agilent Technologies,
Version 1.171.37.35 (release 13-08-2014 CrysAlis171 .NET)
(compiled Aug 13 2014,18:06:01)
;
_computing_molecular_graphics 'Olex2 (Dolomanov et al., 2009)'
_computing_publication_material 'Olex2 (Dolomanov et al., 2009)'
_computing_structure_refinement 'ShelXL (Sheldrick, 2015)'
_computing_structure_solution 'SIR2004 (Burla et al., 2007)'
_diffrn_ambient_environment air
_diffrn_ambient_temperature 150
_diffrn_detector 'CCD plate'
_diffrn_detector_area_resol_mean 15.9595
_diffrn_detector_type EosS2
_diffrn_measured_fraction_theta_full 0.999
_diffrn_measured_fraction_theta_max 0.999
_diffrn_measurement_details
;
#__ type_ start__ end____ width___ exp.time_
  1 omega   17.00  105.00   1.0000    3.4000
omega____ theta____ kappa____ phi______ frames
    -       36.0421   38.0000    0.0000 88

#__ type_ start__ end____ width___ exp.time_
  2 omega   19.00  103.00   1.0000    3.4000
omega____ theta____ kappa____ phi______ frames
    -       36.0421   57.0000 -150.0000 84

#__ type_ start__ end____ width___ exp.time_
  3 omega  -32.00   63.00   1.0000    3.4000
omega____ theta____ kappa____ phi______ frames
    -       36.0421  -77.0000  -30.0000 95

#__ type_ start__ end____ width___ exp.time_
  4 omega  -31.00   53.00   1.0000    3.4000
omega____ theta____ kappa____ phi______ frames
    -       36.0421  -57.0000    0.0000 84

#__ type_ start__ end____ width___ exp.time_
  5 omega  -33.00   55.00   1.0000    3.4000
omega____ theta____ kappa____ phi______ frames
    -       36.0421  -38.0000   60.0000 88

#__ type_ start__ end____ width___ exp.time_
  6 omega   23.00   89.00   1.0000    3.4000
omega____ theta____ kappa____ phi______ frames
    -       36.0421 -125.0000  150.0000 66

#__ type_ start__ end____ width___ exp.time_
  7 omega   17.00  105.00   1.0000    3.4000
omega____ theta____ kappa____ phi______ frames
    -       36.0421   38.0000  -60.0000 88

#__ type_ start__ end____ width___ exp.time_
  8 omega  -32.00   63.00   1.0000    3.4000
omega____ theta____ kappa____ phi______ frames
    -       36.0421  -77.0000 -120.0000 95

#__ type_ start__ end____ width___ exp.time_
  9 omega    1.00   75.00   1.0000    3.4000
omega____ theta____ kappa____ phi______ frames
    -       36.0421  -99.0000  -30.0000 74

#__ type_ start__ end____ width___ exp.time_
 10 omega    1.00   75.00   1.0000    3.4000
omega____ theta____ kappa____ phi______ frames
    -       36.0421  -99.0000 -150.0000 74

#__ type_ start__ end____ width___ exp.time_
 11 omega   38.00  116.00   1.0000   13.5800
omega____ theta____ kappa____ phi______ frames
    -      108.0000 -111.0000 -120.0000 78

#__ type_ start__ end____ width___ exp.time_
 12 omega   39.00  109.00   1.0000   13.5800
omega____ theta____ kappa____ phi______ frames
    -      108.0000  -94.0000   30.0000 70

#__ type_ start__ end____ width___ exp.time_
 13 omega   40.00   98.00   1.0000   13.5800
omega____ theta____ kappa____ phi______ frames
    -      108.0000  -45.0000   60.0000 58

#__ type_ start__ end____ width___ exp.time_
 14 omega   39.00  109.00   1.0000   13.5800
omega____ theta____ kappa____ phi______ frames
    -      108.0000  -94.0000   90.0000 70

#__ type_ start__ end____ width___ exp.time_
 15 omega   81.00  176.00   1.0000   13.5800
omega____ theta____ kappa____ phi______ frames
    -      108.0000   77.0000  -90.0000 95

#__ type_ start__ end____ width___ exp.time_
 16 omega   39.00  109.00   1.0000   13.5800
omega____ theta____ kappa____ phi______ frames
    -      108.0000  -94.0000 -180.0000 70

#__ type_ start__ end____ width___ exp.time_
 17 omega   40.00   98.00   1.0000   13.5800
omega____ theta____ kappa____ phi______ frames
    -      108.0000  -45.0000 -120.0000 58

#__ type_ start__ end____ width___ exp.time_
 18 omega   38.00   91.00   1.0000   13.5800
omega____ theta____ kappa____ phi______ frames
    -      108.0000  -30.0000  -60.0000 53

#__ type_ start__ end____ width___ exp.time_
 19 omega   40.00   98.00   1.0000   13.5800
omega____ theta____ kappa____ phi______ frames
    -      108.0000  -45.0000 -150.0000 58

#__ type_ start__ end____ width___ exp.time_
 20 omega   38.00   91.00   1.0000   13.5800
omega____ theta____ kappa____ phi______ frames
    -      108.0000  -30.0000  -30.0000 53

#__ type_ start__ end____ width___ exp.time_
 21 omega   38.00  116.00   1.0000   13.5800
omega____ theta____ kappa____ phi______ frames
    -      108.0000 -111.0000  -60.0000 78

#__ type_ start__ end____ width___ exp.time_
 22 omega   40.00   98.00   1.0000   13.5800
omega____ theta____ kappa____ phi______ frames
    -      108.0000  -45.0000   30.0000 58

#__ type_ start__ end____ width___ exp.time_
 23 omega   91.00  176.00   1.0000   13.5800
omega____ theta____ kappa____ phi______ frames
    -      108.0000   45.0000  -30.0000 85

#__ type_ start__ end____ width___ exp.time_
 24 omega   70.00  178.00   1.0000   13.5800
omega____ theta____ kappa____ phi______ frames
    -      108.0000   15.0000  -90.0000 108

#__ type_ start__ end____ width___ exp.time_
 25 omega   38.00   91.00   1.0000   13.5800
omega____ theta____ kappa____ phi______ frames
    -      108.0000  -30.0000   90.0000 53

#__ type_ start__ end____ width___ exp.time_
 26 omega   40.00   98.00   1.0000   13.5800
omega____ theta____ kappa____ phi______ frames
    -      108.0000  -45.0000  150.0000 58

#__ type_ start__ end____ width___ exp.time_
 27 omega   57.00  150.00   1.0000   13.5800
omega____ theta____ kappa____ phi______ frames
    -      108.0000  178.0000   90.0000 93

#__ type_ start__ end____ width___ exp.time_
 28 omega    9.00  104.00   1.0000    3.4000
omega____ theta____ kappa____ phi______ frames
    -       36.0421   77.0000    0.0000 95

#__ type_ start__ end____ width___ exp.time_
 29 omega    9.00  104.00   1.0000    3.4000
omega____ theta____ kappa____ phi______ frames
    -       36.0421   77.0000  150.0000 95

#__ type_ start__ end____ width___ exp.time_
 30 omega    9.00  104.00   1.0000    3.4000
omega____ theta____ kappa____ phi______ frames
    -       36.0421   77.0000  -90.0000 95

#__ type_ start__ end____ width___ exp.time_
 31 omega   17.00   93.00   1.0000    3.4000
omega____ theta____ kappa____ phi______ frames
    -       36.0421   38.0000   90.0000 76

#__ type_ start__ end____ width___ exp.time_
 32 omega    9.00  104.00   1.0000    3.4000
omega____ theta____ kappa____ phi______ frames
    -       36.0421   77.0000   90.0000 95
;
_diffrn_measurement_device 'four-circle diffractometer'
_diffrn_measurement_device_type 'New Gemini, Dual, Cu at zero, EosS2'
_diffrn_measurement_method '\w scans'
_diffrn_orient_matrix_UB_11 -0.0275185000
_diffrn_orient_matrix_UB_12 0.0948241000
_diffrn_orient_matrix_UB_13 0.0012704000
_diffrn_orient_matrix_UB_21 0.1474896000
_diffrn_orient_matrix_UB_22 -0.0011373000
_diffrn_orient_matrix_UB_23 0.0125823000
_diffrn_orient_matrix_UB_31 0.0355358000
_diffrn_orient_matrix_UB_32 0.0403642000
_diffrn_orient_matrix_UB_33 -0.0859792000
_diffrn_radiation_monochromator graphite
_diffrn_radiation_probe x-ray
_diffrn_radiation_type CuK\a
_diffrn_radiation_wavelength 1.54184
_diffrn_reflns_av_R_equivalents 0.0469
_diffrn_reflns_av_unetI/netI 0.0379
_diffrn_reflns_Laue_measured_fraction_full 0.999
_diffrn_reflns_Laue_measured_fraction_max 0.999
_diffrn_reflns_limit_h_max 11
_diffrn_reflns_limit_h_min -11
_diffrn_reflns_limit_k_max 18
_diffrn_reflns_limit_k_min -18
_diffrn_reflns_limit_l_max 18
_diffrn_reflns_limit_l_min -22
_diffrn_reflns_number 28348
_diffrn_reflns_point_group_measured_fraction_full 0.999
_diffrn_reflns_point_group_measured_fraction_max 0.999
_diffrn_reflns_theta_full 63.691
_diffrn_reflns_theta_max 63.691
_diffrn_reflns_theta_min 4.425
_diffrn_source 'Enhance (Cu) X-ray Source'
_exptl_absorpt_coefficient_mu 2.268
_exptl_absorpt_correction_T_max 1.00000
_exptl_absorpt_correction_T_min 0.56288
_exptl_absorpt_correction_type multi-scan
_exptl_absorpt_process_details
;
CrysAlisPro, Agilent Technologies,
Version 1.171.37.35 (release 13-08-2014 CrysAlis171 .NET)
(compiled Aug 13 2014,18:06:01)
Empirical absorption correction using spherical harmonics,
 implemented in SCALE3 ABSPACK scaling algorithm.
;
_exptl_crystal_colour 'clear light colourless'
_exptl_crystal_colour_lustre clear
_exptl_crystal_colour_modifier light
_exptl_crystal_colour_primary colourless
_exptl_crystal_density_diffrn 1.359
_exptl_crystal_description block
_exptl_crystal_F_000 1220
_exptl_crystal_size_max 0.6
_exptl_crystal_size_mid 0.3
_exptl_crystal_size_min 0.3
_refine_diff_density_max 1.900
_refine_diff_density_min -1.158
_refine_diff_density_rms 0.139
_refine_ls_extinction_method none
_refine_ls_goodness_of_fit_ref 1.352
_refine_ls_hydrogen_treatment constr
_refine_ls_matrix_type full
_refine_ls_number_parameters 751
_refine_ls_number_reflns 9511
_refine_ls_number_restraints 0
_refine_ls_restrained_S_all 1.352
_refine_ls_R_factor_all 0.1104
_refine_ls_R_factor_gt 0.0980
_refine_ls_shift/su_max 0.008
_refine_ls_shift/su_mean 0.000
_refine_ls_structure_factor_coef Fsqd
_refine_ls_weighting_details 'w=1/[\s^2^(Fo^2^)+(0.2000P)^2^] where P=(Fo^2^+2Fc^2^)/3'
_refine_ls_weighting_scheme calc
_refine_ls_wR_factor_gt 0.2969
_refine_ls_wR_factor_ref 0.3133
_reflns_Friedel_coverage 0.000
_reflns_number_gt 7727
_reflns_number_total 9511
_reflns_threshold_expression 'I > 2\s(I)'
_cod_data_source_file c9sc01596e2.cif
_cod_data_source_block lcm-13387-2-150k_sq
_cod_depositor_comments
;

2022-09-15
Z value and formula fixed to values more according to usual
chemical conventions.                 miguel
;
_cod_original_formula_sum 'C142 H94 Cl6 N16 Zn2'
_cod_original_formula_weight 2367.77
_cod_original_formula_moiety '2(C70 H46 N8 Zn), 2(C H Cl3)'
_cod_original_formula_units_Z 1
_cod_original_cell_volume 2893.15(16)
_cod_database_code 1551470
_shelx_shelxl_version_number 2014/7
_shelx_space_group_comment
;
The symmetry employed for this shelxl refinement is uniquely defined
by the following loop, which should always be used as a source of
symmetry information in preference to the above space-group names.
They are only intended as comments.
;
_reflns_odcompleteness_completeness 99.94
_reflns_odcompleteness_iscentric 1
_reflns_odcompleteness_theta 66.97
_olex2_refinement_description
;
1. Fixed Uiso
 At 1.2 times of:
  All C(H) groups
2.a Ternary CH refined with riding coordinates:
 C2(H2)
2.b Aromatic/amide H refined with riding coordinates:
 C00H(H00H), C00P(H00P), C00T(H00T), C00X(H00X), C00Y(H00Y), C00Z(H00Z),
 C011(H011), C013(H013), C016(H016), C018(H018), C019(H019), C01A(H01A),
 C01C(H01C), C01D(H01D), C01E(H01E), C01F(H01F), C01G(H01G), C01H(H01H),
 C01I(H01I), C01J(H01J), C01K(H01K), C01L(H01L), C01M(H01M), C01N(H01N),
 C01O(H01O), C01P(H01P), C01S(H01S), C01T(H01T), C01U(H01U), C01V(H01V),
 C01W(H01W), C01X(H01X), C01Z(H01Z), C020(H020), C022(H022), C023(H023),
 C024(H024), C025(H025), C026(H026), C027(H027), C028(H028), C029(H029),
 C02A(H02A), C02B(H02B), C02D(H02D), C4(H4)
;
_olex2_submission_special_instructions 'No special instructions were received'

loop_
_space_group_symop_operation_xyz
'x, y, z'
'-x, -y, -z'

loop_
_atom_site_label
_atom_site_type_symbol
_atom_site_fract_x
_atom_site_fract_y
_atom_site_fract_z
_atom_site_U_iso_or_equiv
_atom_site_adp_type
_atom_site_occupancy
_atom_site_site_symmetry_order
_atom_site_calc_flag
_atom_site_refinement_flags_posn
_atom_site_refinement_flags_adp
_atom_site_refinement_flags_occupancy
Zn01 Zn 0.5000 0.5000 1.0000 0.0516(4) Uani 1 2 d S T P
Zn02 Zn 0.5000 1.0000 0.5000 0.0528(4) Uani 1 2 d S T P
N006 N 0.5092(4) 1.0263(2) 0.5974(2) 0.0278(7) Uani 1 1 d . . .
N007 N 0.4483(3) 0.4202(2) 0.9531(2) 0.0269(7) Uani 1 1 d . . .
N008 N 0.4310(3) 0.6135(2) 0.9111(2) 0.0280(7) Uani 1 1 d . . .
N009 N 0.2211(3) 0.9527(2) 0.72958(19) 0.0274(7) Uani 1 1 d . . .
N00A N 0.3193(3) 0.9504(2) 0.5392(2) 0.0267(7) Uani 1 1 d . . .
N00B N 0.2865(4) 0.5522(2) 0.7779(2) 0.0320(8) Uani 1 1 d . . .
C00C C 0.2989(4) 0.9654(3) 0.6646(2) 0.0262(8) Uani 1 1 d . . .
C00D C 0.4613(5) 0.8274(3) 0.9409(2) 0.0296(9) Uani 1 1 d . . .
C00E C 0.1474(4) 0.8875(3) 0.6273(2) 0.0286(9) Uani 1 1 d . . .
C00F C 0.4299(4) 0.7023(3) 0.9052(2) 0.0287(9) Uani 1 1 d . . .
C00G C 0.4242(4) 1.0038(3) 0.6584(2) 0.0254(8) Uani 1 1 d . . .
C00H C 0.1384(4) 0.8680(3) 0.5637(2) 0.0289(9) Uani 1 1 d . . .
H00H H 0.0755 0.8349 0.5575 0.035 Uiso 1 1 calc R . .
C00I C 0.4786(4) 0.7291(3) 0.9550(2) 0.0272(9) Uani 1 1 d . . .
C00J C 0.3848(4) 0.4492(3) 0.8884(2) 0.0280(9) Uani 1 1 d . . .
C00K C 0.7254(4) 1.0944(3) 0.5637(2) 0.0279(9) Uani 1 1 d . . .
C00L C 0.6159(4) 1.0606(3) 0.6136(2) 0.0270(8) Uani 1 1 d . . .
C00M C 0.8190(5) 1.1395(3) 0.5894(2) 0.0310(9) Uani 1 1 d . . .
C00N C 0.2612(4) 0.9387(3) 0.6099(2) 0.0258(8) Uani 1 1 d . . .
C00O C 0.1091(4) 0.9098(3) 0.7443(2) 0.0284(9) Uani 1 1 d . . .
C00P C 0.4734(4) 1.0188(3) 0.7192(2) 0.0310(9) Uani 1 1 d . . .
H00P H 0.4320 1.0064 0.7678 0.037 Uiso 1 1 calc R . .
C00Q C 0.0691(4) 0.8724(3) 0.6973(2) 0.0281(9) Uani 1 1 d . . .
C00R C 0.4591(4) 0.3284(3) 0.9777(2) 0.0286(9) Uani 1 1 d . . .
C00S C 0.2446(4) 0.9087(3) 0.5104(2) 0.0276(9) Uani 1 1 d . . .
C00T C 0.3700(4) 0.7604(3) 0.8367(2) 0.0291(9) Uani 1 1 d . . .
H00T H 0.3579 0.8226 0.8187 0.035 Uiso 1 1 calc R . .
C00U C 0.0356(4) 0.9013(3) 0.8187(2) 0.0303(9) Uani 1 1 d . . .
C00V C 0.3740(4) 0.6169(3) 0.8515(2) 0.0270(8) Uani 1 1 d . . .
C00W C 0.1782(5) 0.5110(3) 0.6949(3) 0.0354(10) Uani 1 1 d . . .
C00X C 0.7690(5) 1.2114(3) 0.6094(2) 0.0342(10) Uani 1 1 d . . .
H00X H 0.6782 1.2300 0.6080 0.041 Uiso 1 1 calc R . .
C00Y C 0.5922(4) 1.0548(3) 0.6909(2) 0.0290(9) Uani 1 1 d . . .
H00Y H 0.6479 1.0723 0.7164 0.035 Uiso 1 1 calc R . .
C00Z C 0.3353(4) 0.7076(3) 0.8038(2) 0.0310(9) Uani 1 1 d . . .
H00Z H 0.2944 0.7261 0.7592 0.037 Uiso 1 1 calc R . .
C010 C 0.3507(4) 0.5370(3) 0.8390(2) 0.0294(9) Uani 1 1 d . . .
C011 C 0.4033(4) 0.2988(3) 0.9295(3) 0.0310(9) Uani 1 1 d . . .
H011 H 0.3998 0.2399 0.9345 0.037 Uiso 1 1 calc R . .
C012 C 0.3538(4) 0.3764(3) 0.8721(3) 0.0317(9) Uani 1 1 d . . .
C013 C 0.5709(5) 0.8774(3) 0.9208(3) 0.0334(10) Uani 1 1 d . . .
H013 H 0.6564 0.8507 0.9152 0.040 Uiso 1 1 calc R . .
C014 C 0.2559(5) 0.4831(3) 0.7620(3) 0.0330(10) Uani 1 1 d . . .
C015 C -0.0480(5) 0.8190(3) 0.7174(2) 0.0329(9) Uani 1 1 d . . .
C016 C 0.3338(5) 0.8671(3) 0.9502(3) 0.0361(10) Uani 1 1 d . . .
H016 H 0.2602 0.8334 0.9642 0.043 Uiso 1 1 calc R . .
C017 C 0.2679(5) 0.3161(3) 0.7876(3) 0.0367(10) Uani 1 1 d . . .
C018 C 0.5524(6) 0.9683(3) 0.9090(3) 0.0422(11) Uani 1 1 d . . .
H018 H 0.6257 1.0024 0.8946 0.051 Uiso 1 1 calc R . .
C019 C -0.0074(5) 0.9790(3) 0.8333(3) 0.0387(11) Uani 1 1 d . . .
H019 H 0.0072 1.0349 0.7961 0.046 Uiso 1 1 calc R . .
C01A C -0.0531(5) 0.8139(4) 0.9444(3) 0.0416(11) Uani 1 1 d . . .
H01A H -0.0695 0.7584 0.9816 0.050 Uiso 1 1 calc R . .
C01B C 0.2891(4) 0.3931(3) 0.8068(3) 0.0325(9) Uani 1 1 d . . .
C01C C -0.1767(5) 0.8558(4) 0.7320(3) 0.0389(11) Uani 1 1 d . . .
H01C H -0.1891 0.9153 0.7275 0.047 Uiso 1 1 calc R . .
C01D C 0.8523(6) 1.2559(3) 0.6312(3) 0.0418(11) Uani 1 1 d . . .
H01D H 0.8173 1.3040 0.6445 0.050 Uiso 1 1 calc R . .
C01E C 0.9545(5) 1.1116(3) 0.5925(3) 0.0356(10) Uani 1 1 d . . .
H01E H 0.9892 1.0633 0.5793 0.043 Uiso 1 1 calc R . .
C01F C 0.4254(6) 1.0079(3) 0.9188(3) 0.0427(12) Uani 1 1 d . . .
H01F H 0.4134 1.0680 0.9122 0.051 Uiso 1 1 calc R . .
C01G C 0.1941(5) 0.2481(3) 0.8376(3) 0.0395(11) Uani 1 1 d . . .
H01G H 0.1557 0.2519 0.8829 0.047 Uiso 1 1 calc R . .
C01H C 0.0112(5) 0.8183(3) 0.8755(3) 0.0354(10) Uani 1 1 d . . .
H01H H 0.0383 0.7660 0.8669 0.043 Uiso 1 1 calc R . .
C01I C 1.0373(5) 1.1555(4) 0.6149(3) 0.0440(12) Uani 1 1 d . . .
H01I H 1.1276 1.1358 0.6177 0.053 Uiso 1 1 calc R . .
C01J C -0.0936(6) 0.8907(4) 0.9593(3) 0.0461(12) Uani 1 1 d . . .
H01J H -0.1350 0.8869 1.0064 0.055 Uiso 1 1 calc R . .
C01K C 0.2358(5) 0.1667(3) 0.7569(3) 0.0463(13) Uani 1 1 d . . .
H01K H 0.2251 0.1168 0.7465 0.056 Uiso 1 1 calc R . .
C01L C 0.3169(6) 0.9576(3) 0.9383(3) 0.0444(12) Uani 1 1 d . . .
H01L H 0.2313 0.9845 0.9435 0.053 Uiso 1 1 calc R . .
C01M C 0.0749(5) 0.4638(3) 0.6927(3) 0.0424(11) Uani 1 1 d . . .
H01M H 0.0525 0.4130 0.7343 0.051 Uiso 1 1 calc R . .
C01N C 0.2067(6) 0.5876(4) 0.6327(3) 0.0443(12) Uani 1 1 d . . .
H01N H 0.2739 0.6210 0.6336 0.053 Uiso 1 1 calc R . .
C01O C -0.0713(6) 0.9729(4) 0.9029(3) 0.0438(12) Uani 1 1 d . . .
H01O H -0.0997 1.0249 0.9119 0.053 Uiso 1 1 calc R . .
C01P C 0.1761(6) 0.1749(3) 0.8220(3) 0.0447(12) Uani 1 1 d . . .
H01P H 0.1233 0.1310 0.8557 0.054 Uiso 1 1 calc R . .
N01Q N 0.4039(5) 1.1521(3) 0.4410(3) 0.0554(12) Uani 1 1 d . . .
C01S C 0.3266(5) 0.3070(4) 0.7217(3) 0.0455(12) Uani 1 1 d . . .
H01S H 0.3768 0.3516 0.6868 0.055 Uiso 1 1 calc R . .
C01T C -0.2847(5) 0.8056(4) 0.7529(3) 0.0514(13) Uani 1 1 d . . .
H01T H -0.3694 0.8309 0.7627 0.062 Uiso 1 1 calc R . .
C01U C -0.0327(6) 0.7314(4) 0.7232(4) 0.0565(15) Uani 1 1 d . . .
H01U H 0.0515 0.7060 0.7126 0.068 Uiso 1 1 calc R . .
C01V C 0.0045(6) 0.4912(4) 0.6296(3) 0.0492(13) Uani 1 1 d . . .
H01V H -0.0655 0.4593 0.6294 0.059 Uiso 1 1 calc R . .
C01W C 0.1380(7) 0.6153(4) 0.5696(3) 0.0547(14) Uani 1 1 d . . .
H01W H 0.1584 0.6672 0.5288 0.066 Uiso 1 1 calc R . .
C01X C 0.3110(6) 0.2319(4) 0.7075(4) 0.0530(14) Uani 1 1 d . . .
H01X H 0.3526 0.2259 0.6635 0.064 Uiso 1 1 calc R . .
N01Y N 0.2721(5) 0.4965(4) 1.0575(3) 0.0592(13) Uani 1 1 d . . .
C01Z C 0.0382(7) 0.5660(4) 0.5667(3) 0.0560(15) Uani 1 1 d . . .
H01Z H -0.0054 0.5828 0.5232 0.067 Uiso 1 1 calc R . .
C020 C 0.4779(6) 1.2213(4) 0.4040(4) 0.0575(15) Uani 1 1 d . . .
H020 H 0.5694 1.2086 0.3952 0.069 Uiso 1 1 calc R . .
C022 C 0.2750(6) 1.1711(4) 0.4532(4) 0.0576(15) Uani 1 1 d . . .
H022 H 0.2211 1.1240 0.4774 0.069 Uiso 1 1 calc R . .
C023 C -0.2677(7) 0.7180(5) 0.7593(4) 0.0694(19) Uani 1 1 d . . .
H023 H -0.3411 0.6841 0.7735 0.083 Uiso 1 1 calc R . .
C024 C -0.1435(8) 0.6800(5) 0.7449(6) 0.081(2) Uani 1 1 d . . .
H024 H -0.1326 0.6205 0.7494 0.097 Uiso 1 1 calc R . .
C025 C 0.2138(8) 0.5618(6) 1.0768(5) 0.076(2) Uani 1 1 d . . .
H025 H 0.2675 0.6042 1.0766 0.091 Uiso 1 1 calc R . .
C026 C 0.4300(9) 1.3086(5) 0.3783(6) 0.086(2) Uani 1 1 d . . .
H026 H 0.4849 1.3544 0.3511 0.104 Uiso 1 1 calc R . .
C027 C 0.0813(8) 0.5727(6) 1.0971(6) 0.083(2) Uani 1 1 d . . .
H027 H 0.0458 0.6230 1.1072 0.100 Uiso 1 1 calc R . .
C028 C 0.1910(8) 0.4346(6) 1.0616(5) 0.080(2) Uani 1 1 d . . .
H028 H 0.2299 0.3858 1.0501 0.096 Uiso 1 1 calc R . .
C029 C 0.2150(8) 1.2573(6) 0.4321(6) 0.091(3) Uani 1 1 d . . .
H029 H 0.1235 1.2677 0.4431 0.109 Uiso 1 1 calc R . .
C02A C 0.2911(10) 1.3258(6) 0.3952(7) 0.107(4) Uani 1 1 d . . .
H02A H 0.2527 1.3844 0.3809 0.129 Uiso 1 1 calc R . .
C02B C 0.0018(9) 0.5105(8) 1.1024(6) 0.098(3) Uani 1 1 d . . .
H02B H -0.0883 0.5145 1.1195 0.118 Uiso 1 1 calc R . .
C02D C 0.0591(10) 0.4380(7) 1.0811(8) 0.112(4) Uani 1 1 d . . .
H02D H 0.0071 0.3951 1.0807 0.134 Uiso 1 1 calc R . .
Cl1 Cl 0.6167(2) 1.20302(16) 0.80459(14) 0.0893(6) Uani 1 1 d . . .
C4 C 0.9879(5) 1.2293(4) 0.6336(3) 0.0443(12) Uani 1 1 d . . .
H4 H 1.0447 1.2599 0.6473 0.053 Uiso 1 1 calc R . .
Cl0A Cl 0.8630(2) 1.24732(19) 0.83518(17) 0.1034(8) Uani 1 1 d . . .
Cl2 Cl 0.6696(3) 1.38739(17) 0.76121(18) 0.1093(8) Uani 1 1 d . . .
C2 C 0.6933(9) 1.2781(6) 0.8273(6) 0.086(2) Uani 1 1 d . . .
H2 H 0.6517 1.2774 0.8764 0.103 Uiso 1 1 calc R . .

loop_
_atom_site_aniso_label
_atom_site_aniso_U_11
_atom_site_aniso_U_22
_atom_site_aniso_U_33
_atom_site_aniso_U_23
_atom_site_aniso_U_13
_atom_site_aniso_U_12
Zn01 0.0948(9) 0.0231(5) 0.0447(6) -0.0146(4) -0.0440(6) 0.0123(5)
Zn02 0.0335(5) 0.1072(10) 0.0361(6) -0.0432(6) 0.0111(4) -0.0330(5)
N006 0.0280(17) 0.0277(17) 0.0269(18) -0.0085(14) -0.0053(14) -0.0025(14)
N007 0.0308(18) 0.0222(16) 0.0275(18) -0.0074(14) -0.0093(14) -0.0013(13)
N008 0.0289(18) 0.0249(17) 0.0279(18) -0.0060(14) -0.0085(14) -0.0007(14)
N009 0.0286(18) 0.0281(17) 0.0243(17) -0.0090(14) -0.0007(14) -0.0026(14)
N00A 0.0258(17) 0.0272(17) 0.0251(17) -0.0071(14) -0.0016(13) -0.0049(14)
N00B 0.0331(19) 0.0304(19) 0.033(2) -0.0092(15) -0.0108(15) -0.0058(15)
C00C 0.032(2) 0.0210(18) 0.021(2) -0.0040(15) -0.0011(16) 0.0000(16)
C00D 0.037(2) 0.025(2) 0.027(2) -0.0079(17) -0.0116(17) 0.0015(17)
C00E 0.027(2) 0.027(2) 0.027(2) -0.0060(17) -0.0022(16) -0.0008(16)
C00F 0.025(2) 0.030(2) 0.030(2) -0.0089(17) -0.0032(16) -0.0049(16)
C00G 0.028(2) 0.0241(19) 0.022(2) -0.0077(16) -0.0012(16) -0.0002(16)
C00H 0.029(2) 0.026(2) 0.030(2) -0.0072(17) -0.0060(17) -0.0027(16)
C00I 0.0226(19) 0.023(2) 0.034(2) -0.0079(17) -0.0052(16) -0.0006(15)
C00J 0.026(2) 0.027(2) 0.031(2) -0.0085(17) -0.0073(16) -0.0038(16)
C00K 0.030(2) 0.027(2) 0.024(2) -0.0068(16) -0.0060(16) -0.0012(16)
C00L 0.030(2) 0.026(2) 0.025(2) -0.0088(16) -0.0052(16) -0.0028(16)
C00M 0.034(2) 0.034(2) 0.022(2) -0.0070(17) -0.0009(17) -0.0085(18)
C00N 0.027(2) 0.0236(19) 0.025(2) -0.0073(16) -0.0019(16) -0.0008(16)
C00O 0.029(2) 0.029(2) 0.024(2) -0.0078(17) -0.0004(16) -0.0009(17)
C00P 0.034(2) 0.034(2) 0.025(2) -0.0115(18) -0.0014(17) -0.0036(18)
C00Q 0.028(2) 0.026(2) 0.026(2) -0.0053(16) -0.0032(16) 0.0002(16)
C00R 0.028(2) 0.027(2) 0.032(2) -0.0097(17) -0.0060(17) -0.0055(16)
C00S 0.030(2) 0.027(2) 0.024(2) -0.0074(16) -0.0027(16) -0.0020(16)
C00T 0.030(2) 0.022(2) 0.033(2) -0.0061(17) -0.0070(17) -0.0033(16)
C00U 0.025(2) 0.037(2) 0.028(2) -0.0106(18) -0.0008(16) -0.0050(17)
C00V 0.0246(19) 0.028(2) 0.029(2) -0.0095(17) -0.0052(16) -0.0052(16)
C00W 0.042(2) 0.030(2) 0.036(2) -0.0128(19) -0.0127(19) -0.0012(19)
C00X 0.037(2) 0.037(2) 0.030(2) -0.0126(19) -0.0045(18) -0.0053(19)
C00Y 0.031(2) 0.032(2) 0.025(2) -0.0114(17) -0.0038(16) -0.0044(17)
C00Z 0.032(2) 0.032(2) 0.026(2) -0.0044(18) -0.0100(17) -0.0045(17)
C010 0.031(2) 0.030(2) 0.026(2) -0.0074(17) -0.0081(17) -0.0041(17)
C011 0.033(2) 0.024(2) 0.038(2) -0.0115(18) -0.0111(18) -0.0022(16)
C012 0.032(2) 0.027(2) 0.034(2) -0.0074(18) -0.0066(18) -0.0042(17)
C013 0.039(2) 0.027(2) 0.033(2) -0.0076(18) -0.0119(18) -0.0038(18)
C014 0.035(2) 0.031(2) 0.033(2) -0.0077(18) -0.0096(18) -0.0083(18)
C015 0.033(2) 0.039(2) 0.024(2) -0.0091(18) 0.0011(17) -0.0080(19)
C016 0.038(2) 0.029(2) 0.040(3) -0.0122(19) -0.0084(19) 0.0039(18)
C017 0.040(2) 0.032(2) 0.040(3) -0.013(2) -0.020(2) -0.0008(19)
C018 0.054(3) 0.031(2) 0.042(3) -0.011(2) -0.017(2) -0.007(2)
C019 0.040(2) 0.038(2) 0.040(3) -0.017(2) 0.005(2) -0.011(2)
C01A 0.046(3) 0.045(3) 0.027(2) -0.006(2) 0.002(2) -0.008(2)
C01B 0.031(2) 0.033(2) 0.034(2) -0.0106(19) -0.0088(18) -0.0061(18)
C01C 0.034(2) 0.045(3) 0.034(2) -0.012(2) -0.0016(19) -0.003(2)
C01D 0.056(3) 0.037(2) 0.036(3) -0.014(2) -0.007(2) -0.011(2)
C01E 0.038(2) 0.035(2) 0.033(2) -0.0102(19) -0.0107(19) -0.0010(19)
C01F 0.064(3) 0.028(2) 0.041(3) -0.016(2) -0.017(2) 0.005(2)
C01G 0.054(3) 0.030(2) 0.034(2) -0.0072(19) -0.016(2) -0.004(2)
C01H 0.040(2) 0.030(2) 0.033(2) -0.0101(19) 0.0001(19) -0.0017(18)
C01I 0.039(3) 0.050(3) 0.042(3) -0.013(2) -0.013(2) -0.005(2)
C01J 0.049(3) 0.055(3) 0.035(3) -0.019(2) 0.009(2) -0.012(2)
C01K 0.049(3) 0.036(3) 0.062(3) -0.023(2) -0.028(3) 0.005(2)
C01L 0.052(3) 0.036(3) 0.047(3) -0.019(2) -0.013(2) 0.011(2)
C01M 0.047(3) 0.034(2) 0.044(3) -0.008(2) -0.018(2) -0.003(2)
C01N 0.052(3) 0.041(3) 0.039(3) -0.008(2) -0.012(2) -0.016(2)
C01O 0.048(3) 0.045(3) 0.043(3) -0.024(2) 0.012(2) -0.014(2)
C01P 0.057(3) 0.028(2) 0.050(3) -0.009(2) -0.024(2) -0.004(2)
N01Q 0.061(3) 0.051(3) 0.051(3) -0.015(2) -0.008(2) -0.007(2)
C01S 0.047(3) 0.047(3) 0.049(3) -0.022(2) -0.006(2) -0.012(2)
C01T 0.032(3) 0.069(4) 0.056(3) -0.025(3) 0.002(2) -0.014(2)
C01U 0.043(3) 0.051(3) 0.082(4) -0.036(3) 0.017(3) -0.015(2)
C01V 0.052(3) 0.043(3) 0.059(3) -0.018(3) -0.030(3) -0.005(2)
C01W 0.075(4) 0.045(3) 0.035(3) 0.000(2) -0.014(3) -0.011(3)
C01X 0.045(3) 0.063(4) 0.067(4) -0.042(3) -0.011(3) 0.000(3)
N01Y 0.051(3) 0.057(3) 0.069(3) -0.025(3) 0.001(2) -0.003(2)
C01Z 0.074(4) 0.053(3) 0.043(3) -0.016(3) -0.032(3) 0.004(3)
C020 0.049(3) 0.040(3) 0.074(4) -0.009(3) -0.016(3) -0.001(2)
C022 0.043(3) 0.053(3) 0.064(4) -0.009(3) 0.001(3) -0.006(2)
C023 0.051(3) 0.075(4) 0.089(5) -0.038(4) 0.020(3) -0.037(3)
C024 0.065(4) 0.059(4) 0.133(7) -0.055(4) 0.029(4) -0.031(3)
C025 0.059(4) 0.077(5) 0.102(6) -0.047(4) 0.001(4) -0.008(3)
C026 0.081(5) 0.062(4) 0.107(7) -0.014(4) -0.025(5) -0.016(4)
C027 0.069(5) 0.080(5) 0.108(6) -0.046(5) 0.006(4) -0.010(4)
C028 0.066(4) 0.076(5) 0.102(6) -0.043(4) 0.030(4) -0.023(4)
C029 0.059(4) 0.067(5) 0.127(8) -0.023(5) 0.011(4) 0.003(4)
C02A 0.090(6) 0.054(4) 0.139(9) -0.011(5) 0.021(6) 0.014(4)
C02B 0.062(5) 0.133(8) 0.119(8) -0.074(7) 0.023(5) -0.023(5)
C02D 0.078(6) 0.091(7) 0.160(11) -0.042(7) 0.015(6) -0.027(5)
Cl1 0.0768(12) 0.0955(14) 0.1081(16) -0.0511(12) -0.0001(11) -0.0192(10)
C4 0.050(3) 0.048(3) 0.038(3) -0.012(2) -0.016(2) -0.014(2)
Cl0A 0.0732(13) 0.1177(19) 0.130(2) -0.0562(16) -0.0103(13) -0.0145(12)
Cl2 0.0954(16) 0.0844(15) 0.134(2) -0.0352(14) 0.0143(15) -0.0045(12)
C2 0.079(5) 0.090(6) 0.093(6) -0.039(5) 0.006(4) -0.017(4)

loop_
_atom_type_symbol
_atom_type_description
_atom_type_scat_dispersion_real
_atom_type_scat_dispersion_imag
_atom_type_scat_source
C C 0.0181 0.0091 'International Tables Vol C Tables 4.2.6.8 and 6.1.1.4'
H H 0.0000 0.0000 'International Tables Vol C Tables 4.2.6.8 and 6.1.1.4'
Cl Cl 0.3639 0.7018 'International Tables Vol C Tables 4.2.6.8 and 6.1.1.4'
N N 0.0311 0.0180 'International Tables Vol C Tables 4.2.6.8 and 6.1.1.4'
Zn Zn -1.5491 0.6778 'International Tables Vol C Tables 4.2.6.8 and 6.1.1.4'

loop_
_geom_angle_atom_site_label_1
_geom_angle_atom_site_label_2
_geom_angle_atom_site_label_3
_geom_angle
_geom_angle_site_symmetry_1
_geom_angle_site_symmetry_3
N007 Zn01 N007 180.00(18) 2_667 .
N007 Zn01 N008 90.86(14) 2_667 2_667
N007 Zn01 N008 89.14(14) 2_667 .
N007 Zn01 N008 89.14(14) . 2_667
N007 Zn01 N008 90.86(14) . .
N007 Zn01 N01Y 86.05(17) 2_667 2_667
N007 Zn01 N01Y 93.95(17) . 2_667
N007 Zn01 N01Y 86.05(17) . .
N007 Zn01 N01Y 93.95(17) 2_667 .
N008 Zn01 N008 180.0 . 2_667
N008 Zn01 N01Y 93.52(17) . 2_667
N008 Zn01 N01Y 86.48(17) 2_667 2_667
N008 Zn01 N01Y 86.48(17) . .
N008 Zn01 N01Y 93.52(17) 2_667 .
N01Y Zn01 N01Y 180.00(11) 2_667 .
N006 Zn02 N006 180.00(4) 2_676 .
N006 Zn02 N01Q 91.71(16) 2_676 .
N006 Zn02 N01Q 88.29(16) . .
N006 Zn02 N01Q 91.71(16) . 2_676
N006 Zn02 N01Q 88.29(16) 2_676 2_676
N00A Zn02 N006 91.56(14) . .
N00A Zn02 N006 88.45(14) 2_676 .
N00A Zn02 N006 91.55(14) 2_676 2_676
N00A Zn02 N006 88.44(14) . 2_676
N00A Zn02 N00A 180.0 2_676 .
N00A Zn02 N01Q 93.53(16) . .
N00A Zn02 N01Q 86.47(16) . 2_676
N00A Zn02 N01Q 86.47(16) 2_676 .
N00A Zn02 N01Q 93.53(16) 2_676 2_676
N01Q Zn02 N01Q 180.0 . 2_676
C00G N006 Zn02 126.7(3) . .
C00G N006 C00L 106.8(3) . .
C00L N006 Zn02 126.1(3) . .
C00J N007 Zn01 124.7(3) . .
C00J N007 C00R 105.0(3) . .
C00R N007 Zn01 130.2(3) . .
C00F N008 Zn01 125.6(3) . .
C00V N008 Zn01 128.0(3) . .
C00V N008 C00F 106.3(3) . .
C00C N009 C00O 120.2(4) . .
C00N N00A Zn02 122.7(3) . .
C00N N00A C00S 106.4(3) . .
C00S N00A Zn02 129.9(3) . .
C010 N00B C014 120.6(4) . .
N009 C00C C00G 115.3(4) . .
N009 C00C C00N 120.6(4) . .
C00N C00C C00G 124.0(4) . .
C013 C00D C00I 120.8(4) . .
C013 C00D C016 120.1(4) . .
C016 C00D C00I 119.1(4) . .
C00H C00E C00N 106.0(4) . .
C00H C00E C00Q 135.1(4) . .
C00Q C00E C00N 118.8(4) . .
N008 C00F C00T 108.3(4) . .
C00I C00F N008 125.6(4) . .
C00I C00F C00T 126.1(4) . .
N006 C00G C00C 124.1(4) . .
N006 C00G C00P 111.6(4) . .
C00P C00G C00C 124.3(4) . .
C00E C00H H00H 127.0 . .
C00E C00H C00S 106.1(4) . .
C00S C00H H00H 127.0 . .
C00F C00I C00D 117.5(4) . .
C00F C00I C00R 126.3(4) . 2_667
C00R C00I C00D 116.1(4) 2_667 .
N007 C00J C010 129.5(4) . .
N007 C00J C012 111.4(4) . .
C010 C00J C012 119.1(4) . .
C00L C00K C00M 116.5(4) . .
C00L C00K C00S 125.7(4) . 2_676
C00S C00K C00M 117.8(4) 2_676 .
N006 C00L C00Y 108.5(4) . .
C00K C00L N006 125.4(4) . .
C00K C00L C00Y 126.1(4) . .
C00X C00M C00K 119.1(4) . .
C00X C00M C01E 119.2(4) . .
C01E C00M C00K 121.7(4) . .
N00A C00N C00C 130.2(4) . .
N00A C00N C00E 110.5(4) . .
C00C C00N C00E 119.3(4) . .
N009 C00O C00Q 124.0(4) . .
N009 C00O C00U 113.1(4) . .
C00Q C00O C00U 122.9(4) . .
C00G C00P H00P 127.0 . .
C00Y C00P C00G 106.0(4) . .
C00Y C00P H00P 127.0 . .
C00E C00Q C015 120.2(4) . .
C00O C00Q C00E 116.6(4) . .
C00O C00Q C015 123.2(4) . .
N007 C00R C00I 123.0(4) . 2_667
N007 C00R C011 111.8(4) . .
C011 C00R C00I 125.2(4) . 2_667
N00A C00S C00H 111.0(4) . .
N00A C00S C00K 123.4(4) . 2_676
C00H C00S C00K 125.5(4) . 2_676
C00F C00T H00T 126.3 . .
C00Z C00T C00F 107.3(4) . .
C00Z C00T H00T 126.3 . .
C019 C00U C00O 119.1(4) . .
C01H C00U C00O 122.3(4) . .
C01H C00U C019 118.6(4) . .
N008 C00V C00Z 111.7(4) . .
N008 C00V C010 123.1(4) . .
C00Z C00V C010 125.2(4) . .
C01M C00W C014 122.4(4) . .
C01N C00W C014 119.8(4) . .
C01N C00W C01M 117.8(4) . .
C00M C00X H00X 119.6 . .
C01D C00X C00M 120.7(5) . .
C01D C00X H00X 119.6 . .
C00L C00Y H00Y 126.5 . .
C00P C00Y C00L 107.1(4) . .
C00P C00Y H00Y 126.5 . .
C00T C00Z C00V 106.4(4) . .
C00T C00Z H00Z 126.8 . .
C00V C00Z H00Z 126.8 . .
N00B C010 C00J 120.8(4) . .
N00B C010 C00V 115.4(4) . .
C00J C010 C00V 123.7(4) . .
C00R C011 H011 127.0 . .
C00R C011 C012 106.0(4) . .
C012 C011 H011 127.0 . .
C011 C012 C00J 105.8(4) . .
C011 C012 C01B 134.5(4) . .
C01B C012 C00J 119.7(4) . .
C00D C013 H013 120.1 . .
C00D C013 C018 119.7(4) . .
C018 C013 H013 120.1 . .
N00B C014 C00W 114.1(4) . .
N00B C014 C01B 122.8(4) . .
C01B C014 C00W 123.0(4) . .
C01C C015 C00Q 121.0(4) . .
C01U C015 C00Q 120.6(4) . .
C01U C015 C01C 118.3(5) . .
C00D C016 H016 120.2 . .
C00D C016 C01L 119.6(5) . .
C01L C016 H016 120.2 . .
C01G C017 C01B 120.5(5) . .
C01G C017 C01S 117.6(5) . .
C01S C017 C01B 121.8(5) . .
C013 C018 H018 119.9 . .
C01F C018 C013 120.2(5) . .
C01F C018 H018 119.9 . .
C00U C019 H019 119.9 . .
C01O C019 C00U 120.2(5) . .
C01O C019 H019 119.9 . .
C01H C01A H01A 119.3 . .
C01H C01A C01J 121.3(5) . .
C01J C01A H01A 119.3 . .
C012 C01B C017 118.6(4) . .
C014 C01B C012 116.9(4) . .
C014 C01B C017 124.4(4) . .
C015 C01C H01C 119.5 . .
C01T C01C C015 121.1(5) . .
C01T C01C H01C 119.5 . .
C00X C01D H01D 119.8 . .
C00X C01D C4 120.5(5) . .
C4 C01D H01D 119.8 . .
C00M C01E H01E 120.0 . .
C01I C01E C00M 120.0(5) . .
C01I C01E H01E 120.0 . .
C018 C01F H01F 120.2 . .
C01L C01F C018 119.6(4) . .
C01L C01F H01F 120.2 . .
C017 C01G H01G 119.2 . .
C01P C01G C017 121.6(5) . .
C01P C01G H01G 119.2 . .
C00U C01H H01H 119.9 . .
C01A C01H C00U 120.1(4) . .
C01A C01H H01H 119.9 . .
C01E C01I H01I 119.5 . .
C01E C01I C4 121.0(5) . .
C4 C01I H01I 119.5 . .
C01A C01J H01J 120.7 . .
C01O C01J C01A 118.7(5) . .
C01O C01J H01J 120.7 . .
C01P C01K H01K 120.2 . .
C01X C01K H01K 120.2 . .
C01X C01K C01P 119.6(5) . .
C016 C01L H01L 119.6 . .
C01F C01L C016 120.8(5) . .
C01F C01L H01L 119.6 . .
C00W C01M H01M 119.4 . .
C01V C01M C00W 121.2(5) . .
C01V C01M H01M 119.4 . .
C00W C01N H01N 119.2 . .
C01W C01N C00W 121.6(5) . .
C01W C01N H01N 119.2 . .
C019 C01O C01J 121.1(5) . .
C019 C01O H01O 119.5 . .
C01J C01O H01O 119.5 . .
C01G C01P H01P 120.0 . .
C01K C01P C01G 119.9(5) . .
C01K C01P H01P 120.0 . .
C020 N01Q Zn02 123.1(4) . .
C022 N01Q Zn02 119.6(4) . .
C022 N01Q C020 116.7(5) . .
C017 C01S H01S 119.8 . .
C017 C01S C01X 120.3(5) . .
C01X C01S H01S 119.8 . .
C01C C01T H01T 120.0 . .
C023 C01T C01C 120.0(5) . .
C023 C01T H01T 120.0 . .
C015 C01U H01U 119.8 . .
C015 C01U C024 120.4(5) . .
C024 C01U H01U 119.8 . .
C01M C01V H01V 120.0 . .
C01M C01V C01Z 120.0(5) . .
C01Z C01V H01V 120.0 . .
C01N C01W H01W 119.9 . .
C01N C01W C01Z 120.2(5) . .
C01Z C01W H01W 119.9 . .
C01K C01X C01S 120.9(5) . .
C01K C01X H01X 119.5 . .
C01S C01X H01X 119.5 . .
C025 N01Y Zn01 121.4(5) . .
C025 N01Y C028 115.2(6) . .
C028 N01Y Zn01 122.7(4) . .
C01V C01Z H01Z 120.5 . .
C01W C01Z C01V 119.0(5) . .
C01W C01Z H01Z 120.5 . .
N01Q C020 H020 117.4 . .
N01Q C020 C026 125.2(7) . .
C026 C020 H020 117.4 . .
N01Q C022 H022 118.2 . .
N01Q C022 C029 123.5(6) . .
C029 C022 H022 118.2 . .
C01T C023 H023 119.7 . .
C024 C023 C01T 120.5(5) . .
C024 C023 H023 119.7 . .
C01U C024 H024 120.1 . .
C023 C024 C01U 119.7(6) . .
C023 C024 H024 120.1 . .
N01Y C025 H025 117.5 . .
N01Y C025 C027 125.1(8) . .
C027 C025 H025 117.5 . .
C020 C026 H026 122.0 . .
C020 C026 C02A 115.9(7) . .
C02A C026 H026 122.0 . .
C025 C027 H027 120.3 . .
C02B C027 C025 119.4(8) . .
C02B C027 H027 120.3 . .
N01Y C028 H028 117.5 . .
C02D C028 N01Y 125.0(8) . .
C02D C028 H028 117.5 . .
C022 C029 H029 120.6 . .
C02A C029 C022 118.8(7) . .
C02A C029 H029 120.6 . .
C026 C02A H02A 120.1 . .
C029 C02A C026 119.8(8) . .
C029 C02A H02A 120.1 . .
C027 C02B H02B 121.0 . .
C027 C02B C02D 118.1(8) . .
C02D C02B H02B 121.0 . .
C028 C02D C02B 117.0(9) . .
C028 C02D H02D 121.5 . .
C02B C02D H02D 121.5 . .
C01D C4 C01I 118.5(5) . .
C01D C4 H4 120.7 . .
C01I C4 H4 120.7 . .
Cl1 C2 Cl2 111.5(6) . .
Cl1 C2 H2 107.9 . .
Cl0A C2 Cl1 111.5(5) . .
Cl0A C2 Cl2 109.9(5) . .
Cl0A C2 H2 107.9 . .
Cl2 C2 H2 107.9 . .

loop_
_geom_bond_atom_site_label_1
_geom_bond_atom_site_label_2
_geom_bond_distance
_geom_bond_site_symmetry_2
Zn01 N007 1.997(3) 2_667
Zn01 N007 1.997(3) .
Zn01 N008 2.093(3) .
Zn01 N008 2.093(3) 2_667
Zn01 N01Y 2.418(5) 2_667
Zn01 N01Y 2.419(5) .
Zn02 N006 2.098(3) .
Zn02 N006 2.098(3) 2_676
Zn02 N00A 2.026(3) 2_676
Zn02 N00A 2.026(3) .
Zn02 N01Q 2.421(5) 2_676
Zn02 N01Q 2.421(5) .
N006 C00G 1.318(5) .
N006 C00L 1.399(6) .
N007 C00J 1.370(6) .
N007 C00R 1.376(5) .
N008 C00F 1.403(6) .
N008 C00V 1.334(6) .
N009 C00C 1.346(5) .
N009 C00O 1.347(6) .
N00A C00N 1.362(6) .
N00A C00S 1.370(6) .
N00B C010 1.345(6) .
N00B C014 1.355(6) .
C00C C00G 1.455(6) .
C00C C00N 1.398(6) .
C00D C00I 1.505(6) .
C00D C013 1.385(7) .
C00D C016 1.387(7) .
C00E C00H 1.400(6) .
C00E C00N 1.434(6) .
C00E C00Q 1.422(6) .
C00F C00I 1.364(6) .
C00F C00T 1.454(6) .
C00G C00P 1.448(6) .
C00H H00H 0.9300 .
C00H C00S 1.418(6) .
C00I C00R 1.446(6) 2_667
C00J C010 1.406(6) .
C00J C012 1.418(6) .
C00K C00L 1.385(6) .
C00K C00M 1.506(6) .
C00K C00S 1.441(6) 2_676
C00L C00Y 1.446(6) .
C00M C00X 1.384(7) .
C00M C01E 1.389(7) .
C00O C00Q 1.396(6) .
C00O C00U 1.490(6) .
C00P H00P 0.9300 .
C00P C00Y 1.358(7) .
C00Q C015 1.480(6) .
C00R C00I 1.446(6) 2_667
C00R C011 1.405(6) .
C00S C00K 1.442(6) 2_676
C00T H00T 0.9300 .
C00T C00Z 1.351(6) .
C00U C019 1.402(7) .
C00U C01H 1.398(7) .
C00V C00Z 1.441(6) .
C00V C010 1.463(6) .
C00W C014 1.491(6) .
C00W C01M 1.388(7) .
C00W C01N 1.387(7) .
C00X H00X 0.9300 .
C00X C01D 1.378(7) .
C00Y H00Y 0.9300 .
C00Z H00Z 0.9300 .
C011 H011 0.9300 .
C011 C012 1.405(6) .
C012 C01B 1.415(6) .
C013 H013 0.9300 .
C013 C018 1.397(7) .
C014 C01B 1.406(7) .
C015 C01C 1.403(7) .
C015 C01U 1.376(7) .
C016 H016 0.9300 .
C016 C01L 1.390(7) .
C017 C01B 1.484(6) .
C017 C01G 1.380(7) .
C017 C01S 1.383(8) .
C018 H018 0.9300 .
C018 C01F 1.384(8) .
C019 H019 0.9300 .
C019 C01O 1.382(7) .
C01A H01A 0.9300 .
C01A C01H 1.379(7) .
C01A C01J 1.387(8) .
C01C H01C 0.9300 .
C01C C01T 1.372(8) .
C01D H01D 0.9300 .
C01D C4 1.385(8) .
C01E H01E 0.9300 .
C01E C01I 1.375(7) .
C01F H01F 0.9300 .
C01F C01L 1.378(8) .
C01G H01G 0.9300 .
C01G C01P 1.375(7) .
C01H H01H 0.9300 .
C01I H01I 0.9300 .
C01I C4 1.397(8) .
C01J H01J 0.9300 .
C01J C01O 1.382(8) .
C01K H01K 0.9300 .
C01K C01P 1.365(9) .
C01K C01X 1.358(9) .
C01L H01L 0.9300 .
C01M H01M 0.9300 .
C01M C01V 1.387(7) .
C01N H01N 0.9300 .
C01N C01W 1.375(8) .
C01O H01O 0.9300 .
C01P H01P 0.9300 .
N01Q C020 1.339(8) .
N01Q C022 1.313(8) .
C01S H01S 0.9300 .
C01S C01X 1.382(8) .
C01T H01T 0.9300 .
C01T C023 1.372(9) .
C01U H01U 0.9300 .
C01U C024 1.406(9) .
C01V H01V 0.9300 .
C01V C01Z 1.388(9) .
C01W H01W 0.9300 .
C01W C01Z 1.387(9) .
C01X H01X 0.9300 .
N01Y C025 1.305(9) .
N01Y C028 1.352(10) .
C01Z H01Z 0.9300 .
C020 H020 0.9300 .
C020 C026 1.356(10) .
C022 H022 0.9300 .
C022 C029 1.380(10) .
C023 H023 0.9300 .
C023 C024 1.370(11) .
C024 H024 0.9300 .
C025 H025 0.9300 .
C025 C027 1.355(11) .
C026 H026 0.9300 .
C026 C02A 1.416(13) .
C027 H027 0.9300 .
C027 C02B 1.337(13) .
C028 H028 0.9300 .
C028 C02D 1.338(13) .
C029 H029 0.9300 .
C029 C02A 1.344(13) .
C02A H02A 0.9300 .
C02B H02B 0.9300 .
C02B C02D 1.425(14) .
C02D H02D 0.9300 .
Cl1 C2 1.743(9) .
C4 H4 0.9300 .
Cl0A C2 1.736(10) .
Cl2 C2 1.750(10) .
C2 H2 0.9800 .

loop_
_geom_torsion_atom_site_label_1
_geom_torsion_atom_site_label_2
_geom_torsion_atom_site_label_3
_geom_torsion_atom_site_label_4
_geom_torsion
_geom_torsion_site_symmetry_1
_geom_torsion_site_symmetry_4
Zn01 N007 C00J C010 4.7(6) . .
Zn01 N007 C00J C012 -176.2(3) . .
Zn01 N007 C00R C00I -3.7(6) . 2_667
Zn01 N007 C00R C011 176.6(3) . .
Zn01 N008 C00F C00I 2.9(6) . .
Zn01 N008 C00F C00T -178.0(3) . .
Zn01 N008 C00V C00Z 177.7(3) . .
Zn01 N008 C00V C010 -0.3(6) . .
Zn01 N01Y C025 C027 168.1(8) . .
Zn01 N01Y C028 C02D -168.3(9) . .
Zn02 N006 C00G C00C -7.7(6) . .
Zn02 N006 C00G C00P 170.1(3) . .
Zn02 N006 C00L C00K 9.4(6) . .
Zn02 N006 C00L C00Y -170.6(3) . .
Zn02 N00A C00N C00C 8.3(6) . .
Zn02 N00A C00N C00E -169.1(3) . .
Zn02 N00A C00S C00H 167.6(3) . .
Zn02 N00A C00S C00K -10.9(6) . 2_676
Zn02 N01Q C020 C026 -171.3(7) . .
Zn02 N01Q C022 C029 169.4(7) . .
N006 C00G C00P C00Y 1.9(5) . .
N006 C00L C00Y C00P -0.8(5) . .
N007 C00J C010 N00B -179.3(4) . .
N007 C00J C010 C00V -3.0(7) . .
N007 C00J C012 C011 -1.0(5) . .
N007 C00J C012 C01B -179.3(4) . .
N007 C00R C011 C012 -0.6(5) . .
N008 C00F C00I C00D -176.8(4) . .
N008 C00F C00I C00R 0.4(7) . 2_667
N008 C00F C00T C00Z 0.9(5) . .
N008 C00V C00Z C00T -0.4(5) . .
N008 C00V C010 N00B 177.1(4) . .
N008 C00V C010 C00J 0.6(7) . .
N009 C00C C00G N006 -175.5(4) . .
N009 C00C C00G C00P 6.9(6) . .
N009 C00C C00N N00A 175.0(4) . .
N009 C00C C00N C00E -7.7(6) . .
N009 C00O C00Q C00E -5.1(6) . .
N009 C00O C00Q C015 174.7(4) . .
N009 C00O C00U C019 57.8(5) . .
N009 C00O C00U C01H -120.3(5) . .
N00B C014 C01B C012 1.9(7) . .
N00B C014 C01B C017 -174.5(4) . .
C00C N009 C00O C00Q 3.3(6) . .
C00C N009 C00O C00U 179.8(4) . .
C00C C00G C00P C00Y 179.7(4) . .
C00D C013 C018 C01F 1.2(7) . .
C00D C016 C01L C01F -1.2(8) . .
C00E C00H C00S N00A 1.3(5) . .
C00E C00H C00S C00K 179.7(4) . 2_676
C00E C00Q C015 C01C -120.5(5) . .
C00E C00Q C015 C01U 60.3(6) . .
C00F N008 C00V C00Z 0.9(5) . .
C00F N008 C00V C010 -177.1(4) . .
C00F C00T C00Z C00V -0.3(5) . .
C00G N006 C00L C00K -178.1(4) . .
C00G N006 C00L C00Y 1.9(5) . .
C00G C00C C00N N00A -8.2(7) . .
C00G C00C C00N C00E 169.1(4) . .
C00G C00P C00Y C00L -0.6(5) . .
C00H C00E C00N N00A 0.2(5) . .
C00H C00E C00N C00C -177.6(4) . .
C00H C00E C00Q C00O -175.2(5) . .
C00H C00E C00Q C015 5.0(7) . .
C00I C00D C013 C018 -179.2(4) . .
C00I C00D C016 C01L 179.2(4) . .
C00I C00F C00T C00Z 179.9(4) . .
C00I C00R C011 C012 179.7(4) 2_667 .
C00J N007 C00R C00I 179.7(4) . 2_667
C00J N007 C00R C011 0.0(5) . .
C00J C012 C01B C014 -1.5(7) . .
C00J C012 C01B C017 175.0(4) . .
C00K C00L C00Y C00P 179.3(4) . .
C00K C00M C00X C01D -178.3(4) . .
C00K C00M C01E C01I 178.8(4) . .
C00L N006 C00G C00C 179.8(4) . .
C00L N006 C00G C00P -2.4(5) . .
C00L C00K C00M C00X -57.6(5) . .
C00L C00K C00M C01E 123.5(5) . .
C00M C00K C00L N006 171.9(4) . .
C00M C00K C00L C00Y -8.2(6) . .
C00M C00X C01D C4 0.1(7) . .
C00M C01E C01I C4 -1.2(8) . .
C00N N00A C00S C00H -1.1(5) . .
C00N N00A C00S C00K -179.6(4) . 2_676
C00N C00C C00G N006 7.5(6) . .
C00N C00C C00G C00P -170.0(4) . .
C00N C00E C00H C00S -0.9(4) . .
C00N C00E C00Q C00O 0.6(6) . .
C00N C00E C00Q C015 -179.3(4) . .
C00O N009 C00C C00G -173.7(4) . .
C00O N009 C00C C00N 3.4(6) . .
C00O C00Q C015 C01C 59.7(6) . .
C00O C00Q C015 C01U -119.5(6) . .
C00O C00U C019 C01O -177.5(5) . .
C00O C00U C01H C01A 177.6(4) . .
C00Q C00E C00H C00S 175.2(5) . .
C00Q C00E C00N N00A -176.7(4) . .
C00Q C00E C00N C00C 5.6(6) . .
C00Q C00O C00U C019 -125.7(5) . .
C00Q C00O C00U C01H 56.2(6) . .
C00Q C015 C01C C01T -178.0(5) . .
C00Q C015 C01U C024 177.8(7) . .
C00R N007 C00J C010 -178.4(4) . .
C00R N007 C00J C012 0.7(5) . .
C00R C011 C012 C00J 0.9(5) . .
C00R C011 C012 C01B 178.9(5) . .
C00S N00A C00N C00C 178.0(4) . .
C00S N00A C00N C00E 0.6(5) . .
C00S C00K C00L N006 -7.0(7) 2_676 .
C00S C00K C00L C00Y 173.0(4) 2_676 .
C00S C00K C00M C00X 121.4(4) 2_676 .
C00S C00K C00M C01E -57.6(6) 2_676 .
C00T C00F C00I C00D 4.3(6) . .
C00T C00F C00I C00R -178.5(4) . 2_667
C00U C00O C00Q C00E 178.7(4) . .
C00U C00O C00Q C015 -1.5(7) . .
C00U C019 C01O C01J 0.3(8) . .
C00V N008 C00F C00I 179.8(4) . .
C00V N008 C00F C00T -1.1(4) . .
C00W C014 C01B C012 -175.1(4) . .
C00W C014 C01B C017 8.6(7) . .
C00W C01M C01V C01Z 1.1(9) . .
C00W C01N C01W C01Z -0.7(10) . .
C00X C00M C01E C01I -0.2(7) . .
C00X C01D C4 C01I -1.4(8) . .
C00Z C00V C010 N00B -0.7(6) . .
C00Z C00V C010 C00J -177.2(4) . .
C010 N00B C014 C00W 176.8(4) . .
C010 N00B C014 C01B -0.4(7) . .
C010 C00J C012 C011 178.2(4) . .
C010 C00J C012 C01B -0.1(6) . .
C010 C00V C00Z C00T 177.6(4) . .
C011 C012 C01B C014 -179.2(5) . .
C011 C012 C01B C017 -2.6(8) . .
C012 C00J C010 N00B 1.6(6) . .
C012 C00J C010 C00V 177.9(4) . .
C013 C00D C00I C00F -112.5(5) . .
C013 C00D C00I C00R 70.0(5) . 2_667
C013 C00D C016 C01L 0.7(7) . .
C013 C018 C01F C01L -1.7(8) . .
C014 N00B C010 C00J -1.4(7) . .
C014 N00B C010 C00V -178.0(4) . .
C014 C00W C01M C01V -179.9(5) . .
C014 C00W C01N C01W 179.6(5) . .
C015 C01C C01T C023 -0.4(9) . .
C015 C01U C024 C023 0.9(13) . .
C016 C00D C00I C00F 69.1(6) . .
C016 C00D C00I C00R -108.4(5) . 2_667
C016 C00D C013 C018 -0.8(7) . .
C017 C01G C01P C01K 2.4(8) . .
C017 C01S C01X C01K 1.4(9) . .
C018 C01F C01L C016 1.7(8) . .
C019 C00U C01H C01A -0.5(7) . .
C01A C01J C01O C019 -1.3(9) . .
C01B C017 C01G C01P -178.2(5) . .
C01B C017 C01S C01X 176.3(5) . .
C01C C015 C01U C024 -1.4(10) . .
C01C C01T C023 C024 -0.1(12) . .
C01E C00M C00X C01D 0.7(7) . .
C01E C01I C4 C01D 1.9(8) . .
C01G C017 C01B C012 59.2(6) . .
C01G C017 C01B C014 -124.5(5) . .
C01G C017 C01S C01X -0.1(8) . .
C01H C00U C019 C01O 0.6(7) . .
C01H C01A C01J C01O 1.5(8) . .
C01J C01A C01H C00U -0.6(8) . .
C01M C00W C014 N00B -140.8(5) . .
C01M C00W C014 C01B 36.3(7) . .
C01M C00W C01N C01W -1.7(9) . .
C01M C01V C01Z C01W -3.5(10) . .
C01N C00W C014 N00B 37.7(7) . .
C01N C00W C014 C01B -145.1(5) . .
C01N C00W C01M C01V 1.5(8) . .
C01N C01W C01Z C01V 3.3(10) . .
C01P C01K C01X C01S -0.8(8) . .
N01Q C020 C026 C02A 2.5(14) . .
N01Q C022 C029 C02A 1.8(16) . .
C01S C017 C01B C012 -117.0(5) . .
C01S C017 C01B C014 59.3(7) . .
C01S C017 C01G C01P -1.8(7) . .
C01T C023 C024 C01U -0.2(14) . .
C01U C015 C01C C01T 1.2(8) . .
C01X C01K C01P C01G -1.0(8) . .
N01Y C025 C027 C02B 3.9(16) . .
N01Y C028 C02D C02B -3.2(18) . .
C020 N01Q C022 C029 -2.0(11) . .
C020 C026 C02A C029 -2.5(17) . .
C022 N01Q C020 C026 -0.3(11) . .
C022 C029 C02A C026 0.6(18) . .
C025 N01Y C028 C02D 2.3(15) . .
C025 C027 C02B C02D -4.5(17) . .
C027 C02B C02D C028 4.1(18) . .
C028 N01Y C025 C027 -2.6(13) . .

loop_
_smtbx_masks_void_nr
_smtbx_masks_void_average_x
_smtbx_masks_void_average_y
_smtbx_masks_void_average_z
_smtbx_masks_void_volume
_smtbx_masks_void_count_electrons
1 0.500 0.500 0.500 209.3 56.7
